data_7008609
loop_
_publ_author_name
'Lin, Ping'
'Clegg, William'
'Harrington, Ross W.'
'Henderson, Richard A.'

_publ_section_title
;
 Synthesis and structures of 5-(pyridyl)tetrazole complexes of Mn(II).
;
_journal_issue 14
_journal_name_full 'Dalton transactions (Cambridge, England : 2003)'
_journal_page_first 2388
_journal_page_last 2394
_journal_paper_doi 10.1039/b505077d
_journal_year 2005
_chemical_formula_moiety 'C12 H16 Mn N10 O4, 2 H2 O'
_chemical_formula_sum 'C12 H20 Mn N10 O6'
_chemical_formula_weight 455.32
_chemical_name_systematic
;
?
;
_space_group_IT_number 2
_symmetry_cell_setting triclinic
_symmetry_space_group_name_Hall '-P 1'
_symmetry_space_group_name_H-M 'P -1'
_atom_sites_solution_hydrogens geom
_atom_sites_solution_primary direct
_atom_sites_solution_secondary difmap
_audit_creation_method SHELXL-97
_cell_angle_alpha 91.007(2)
_cell_angle_beta 93.011(2)
_cell_angle_gamma 100.789(2)
_cell_formula_units_Z 1
_cell_length_a 7.3932(7)
_cell_length_b 7.8646(7)
_cell_length_c 8.5723(8)
_cell_measurement_reflns_used 3893
_cell_measurement_temperature 160(2)
_cell_measurement_theta_max 26.77
_cell_measurement_theta_min 2.38
_cell_volume 488.76(8)
_computing_cell_refinement 'Bruker SAINT'
_computing_data_collection 'Bruker SMART'
_computing_data_reduction 'Bruker SAINT'
_computing_molecular_graphics 'Bruker SHELXTL'
_computing_publication_material 'Bruker SHELXTL and local programs'
_computing_structure_refinement 'Bruker SHELXTL'
_computing_structure_solution 'Bruker SHELXTL'
_diffrn_ambient_temperature 160(2)
_diffrn_measured_fraction_theta_full 0.997
_diffrn_measured_fraction_theta_max 0.997
_diffrn_measurement_device_type 'Bruker SMART 1K CCD diffractometer'
_diffrn_measurement_method 'thin-slice \w scans'
_diffrn_radiation_monochromator graphite
_diffrn_radiation_source 'sealed tube'
_diffrn_radiation_type MoK\a
_diffrn_radiation_wavelength 0.71073
_diffrn_reflns_av_R_equivalents 0.0344
_diffrn_reflns_av_sigmaI/netI 0.0331
_diffrn_reflns_limit_h_max 8
_diffrn_reflns_limit_h_min -8
_diffrn_reflns_limit_k_max 8
_diffrn_reflns_limit_k_min -8
_diffrn_reflns_limit_l_max 9
_diffrn_reflns_limit_l_min -9
_diffrn_reflns_number 3283
_diffrn_reflns_theta_full 24.00
_diffrn_reflns_theta_max 24.00
_diffrn_reflns_theta_min 2.38
_diffrn_standards_number 0
_exptl_absorpt_coefficient_mu 0.729
_exptl_absorpt_correction_T_max 0.880
_exptl_absorpt_correction_T_min 0.759
_exptl_absorpt_correction_type multi-scan
_exptl_absorpt_process_details SADABS
_exptl_crystal_colour colourless
_exptl_crystal_density_diffrn 1.547
_exptl_crystal_density_method 'not measured'
_exptl_crystal_description block
_exptl_crystal_F_000 235
_exptl_crystal_size_max 0.40
_exptl_crystal_size_mid 0.35
_exptl_crystal_size_min 0.18
_refine_diff_density_max 0.284
_refine_diff_density_min -0.412
_refine_diff_density_rms 0.062
_refine_ls_extinction_method none
_refine_ls_goodness_of_fit_ref 1.166
_refine_ls_hydrogen_treatment mixed
_refine_ls_matrix_type full
_refine_ls_number_parameters 157
_refine_ls_number_reflns 1537
_refine_ls_number_restraints 9
_refine_ls_restrained_S_all 1.163
_refine_ls_R_factor_all 0.0451
_refine_ls_R_factor_gt 0.0407
_refine_ls_shift/su_max 0.406
_refine_ls_shift/su_mean 0.003
_refine_ls_structure_factor_coef Fsqd
_refine_ls_weighting_details 'calc w=1/[\s^2^(Fo^2^)+(0.0107P)^2^+1.1463P] where P=(Fo^2^+2Fc^2^)/3'
_refine_ls_weighting_scheme calc
_refine_ls_wR_factor_gt 0.0877
_refine_ls_wR_factor_ref 0.0894
_reflns_number_gt 1463
_reflns_number_total 1537
_reflns_threshold_expression I>2\s(I)
_cod_data_source_file b505077d.txt
_cod_data_source_block 3
_cod_database_code 7008609

loop_
_symmetry_equiv_pos_as_xyz
'x, y, z'
'-x, -y, -z'

loop_
_atom_site_label
_atom_site_type_symbol
_atom_site_fract_x
_atom_site_fract_y
_atom_site_fract_z
_atom_site_U_iso_or_equiv
_atom_site_adp_type
_atom_site_occupancy
_atom_site_symmetry_multiplicity
_atom_site_calc_flag
_atom_site_refinement_flags
_atom_site_disorder_assembly
_atom_site_disorder_group
Mn1 Mn 0.5000 0.0000 0.5000 0.0098(2) Uani 1 2 d S . .
N1 N 0.6027(4) 0.1881(3) 0.3083(3) 0.0157(6) Uani 1 1 d . . .
N2 N 0.8644(4) 0.6987(3) -0.0335(3) 0.0165(6) Uani 1 1 d . . .
N3 N 0.8813(4) 0.7628(3) -0.1769(3) 0.0186(6) Uani 1 1 d . . .
N4 N 0.8005(4) 0.6447(3) -0.2824(3) 0.0175(6) Uani 1 1 d . . .
N5 N 0.7281(4) 0.4997(3) -0.2090(3) 0.0168(6) Uani 1 1 d . . .
O1 O 0.6895(3) 0.1626(3) 0.6658(3) 0.0181(5) Uani 1 1 d D . .
H1A H 0.796(4) 0.144(5) 0.692(5) 0.046(14) Uiso 1 1 d D . .
H1B H 0.688(5) 0.266(3) 0.693(4) 0.030(11) Uiso 1 1 d D . .
O2 O 0.7038(3) -0.1577(3) 0.4579(3) 0.0223(6) Uani 1 1 d D . .
H2A H 0.784(6) -0.143(6) 0.391(4) 0.069(17) Uiso 1 1 d D . .
H2B H 0.737(5) -0.221(5) 0.525(4) 0.035(12) Uiso 1 1 d D . .
O3 O 0.9671(3) -0.1018(3) 0.2427(3) 0.0186(5) Uani 1 1 d D . .
H3A H 0.933(5) -0.157(4) 0.157(4) 0.037(12) Uiso 1 1 d D . .
H3B H 1.000(6) 0.002(3) 0.220(5) 0.042(13) Uiso 1 1 d D . .
C1 C 0.7246(5) 0.3355(4) 0.3349(4) 0.0217(8) Uani 1 1 d . . .
H1 H 0.7740 0.3618 0.4389 0.026 Uiso 1 1 calc R . .
C2 C 0.7834(5) 0.4522(4) 0.2211(4) 0.0196(7) Uani 1 1 d . . .
H2 H 0.8710 0.5548 0.2473 0.024 Uiso 1 1 calc R . .
C3 C 0.7133(4) 0.4179(4) 0.0684(4) 0.0130(7) Uani 1 1 d . . .
C4 C 0.5820(5) 0.2679(4) 0.0388(4) 0.0187(7) Uani 1 1 d . . .
H4 H 0.5271 0.2410 -0.0635 0.022 Uiso 1 1 calc R . .
C5 C 0.5322(5) 0.1583(4) 0.1602(4) 0.0199(7) Uani 1 1 d . . .
H5 H 0.4430 0.0560 0.1377 0.024 Uiso 1 1 calc R . .
C6 C 0.7697(4) 0.5369(4) -0.0570(4) 0.0137(7) Uani 1 1 d . . .

loop_
_atom_site_aniso_label
_atom_site_aniso_U_11
_atom_site_aniso_U_22
_atom_site_aniso_U_33
_atom_site_aniso_U_23
_atom_site_aniso_U_13
_atom_site_aniso_U_12
Mn1 0.0122(4) 0.0076(3) 0.0091(4) 0.0025(2) 0.0013(3) 0.0001(3)
N1 0.0198(15) 0.0132(13) 0.0146(14) 0.0037(10) 0.0050(11) 0.0032(11)
N2 0.0205(15) 0.0122(14) 0.0166(14) 0.0034(11) 0.0022(11) 0.0018(11)
N3 0.0261(16) 0.0132(14) 0.0157(14) 0.0040(11) 0.0018(12) 0.0012(12)
N4 0.0221(15) 0.0114(13) 0.0191(15) 0.0038(11) 0.0032(12) 0.0024(11)
N5 0.0227(15) 0.0134(13) 0.0145(14) 0.0051(10) 0.0042(11) 0.0025(11)
O1 0.0220(14) 0.0123(12) 0.0184(12) -0.0027(9) -0.0030(10) 0.0004(10)
O2 0.0284(14) 0.0235(13) 0.0196(13) 0.0110(10) 0.0076(11) 0.0137(11)
O3 0.0255(13) 0.0136(12) 0.0155(13) 0.0035(10) 0.0023(10) -0.0002(10)
C1 0.026(2) 0.0200(18) 0.0170(17) 0.0046(13) -0.0022(14) -0.0007(14)
C2 0.0224(18) 0.0148(16) 0.0183(17) 0.0036(13) -0.0010(14) -0.0049(13)
C3 0.0147(16) 0.0105(15) 0.0154(16) 0.0045(12) 0.0053(12) 0.0051(12)
C4 0.0272(19) 0.0151(16) 0.0134(16) -0.0006(12) 0.0033(14) 0.0021(14)
C5 0.0253(19) 0.0126(16) 0.0195(17) 0.0015(13) 0.0067(14) -0.0037(13)
C6 0.0157(17) 0.0104(15) 0.0156(16) 0.0014(12) 0.0026(13) 0.0033(12)

loop_
_atom_type_symbol
_atom_type_description
_atom_type_scat_dispersion_real
_atom_type_scat_dispersion_imag
_atom_type_scat_source
C C 0.0033 0.0016 'International Tables Vol C Tables 4.2.6.8 and 6.1.1.4'
H H 0.0000 0.0000 'International Tables Vol C Tables 4.2.6.8 and 6.1.1.4'
N N 0.0061 0.0033 'International Tables Vol C Tables 4.2.6.8 and 6.1.1.4'
Mn Mn 0.3368 0.7283 'International Tables Vol C Tables 4.2.6.8 and 6.1.1.4'
O O 0.0106 0.0060 'International Tables Vol C Tables 4.2.6.8 and 6.1.1.4'

loop_
_geom_angle_atom_site_label_1
_geom_angle_atom_site_label_2
_geom_angle_atom_site_label_3
_geom_angle
_geom_angle_site_symmetry_1
_geom_angle_site_symmetry_3
_geom_angle_publ_flag
N1 Mn1 N1 180.0 . 2_656 ?
N1 Mn1 O1 88.66(9) . . ?
N1 Mn1 O1 91.34(9) . 2_656 ?
N1 Mn1 O1 88.66(9) 2_656 2_656 ?
N1 Mn1 O1 91.34(9) 2_656 . ?
N1 Mn1 O2 92.55(9) . . ?
N1 Mn1 O2 87.45(9) . 2_656 ?
N1 Mn1 O2 87.45(9) 2_656 . ?
N1 Mn1 O2 92.55(9) 2_656 2_656 ?
O1 Mn1 O1 180.0 . 2_656 ?
O1 Mn1 O2 90.87(9) . . ?
O1 Mn1 O2 89.13(9) 2_656 . ?
O1 Mn1 O2 90.87(9) 2_656 2_656 ?
O1 Mn1 O2 89.13(9) . 2_656 ?
O2 Mn1 O2 180.0 . 2_656 ?
Mn1 N1 C1 123.9(2) . . ?
Mn1 N1 C5 120.2(2) . . ?
C1 N1 C5 115.9(3) . . ?
N3 N2 C6 104.7(2) . . ?
N2 N3 N4 109.9(2) . . ?
N3 N4 N5 108.9(2) . . ?
N4 N5 C6 105.0(2) . . ?
Mn1 O1 H1A 124(3) . . ?
Mn1 O1 H1B 127(2) . . ?
H1A O1 H1B 107(3) . . ?
Mn1 O2 H2A 127(3) . . ?
Mn1 O2 H2B 122(3) . . ?
H2A O2 H2B 108(4) . . ?
H3A O3 H3B 106(3) . . ?
N1 C1 H1 117.8 . . ?
N1 C1 C2 124.4(3) . . ?
H1 C1 C2 117.8 . . ?
C1 C2 H2 120.4 . . ?
C1 C2 C3 119.2(3) . . ?
H2 C2 C3 120.4 . . ?
C2 C3 C4 117.5(3) . . ?
C2 C3 C6 121.7(3) . . ?
C4 C3 C6 120.8(3) . . ?
C3 C4 H4 120.4 . . ?
C3 C4 C5 119.2(3) . . ?
H4 C4 C5 120.4 . . ?
N1 C5 C4 123.9(3) . . ?
N1 C5 H5 118.1 . . ?
C4 C5 H5 118.1 . . ?
N2 C6 N5 111.5(3) . . ?
N2 C6 C3 124.1(3) . . ?
N5 C6 C3 124.3(3) . . ?

loop_
_geom_bond_atom_site_label_1
_geom_bond_atom_site_label_2
_geom_bond_distance
_geom_bond_site_symmetry_2
_geom_bond_publ_flag
Mn1 N1 2.294(2) . ?
Mn1 N1 2.294(2) 2_656 ?
Mn1 O1 2.162(2) . ?
Mn1 O1 2.162(2) 2_656 ?
Mn1 O2 2.163(2) . ?
Mn1 O2 2.163(2) 2_656 ?
N1 C1 1.336(4) . ?
N1 C5 1.347(4) . ?
N2 N3 1.340(4) . ?
N2 C6 1.339(4) . ?
N3 N4 1.320(4) . ?
N4 N5 1.347(4) . ?
N5 C6 1.337(4) . ?
O1 H1A 0.84(2) . ?
O1 H1B 0.85(2) . ?
O2 H2A 0.84(3) . ?
O2 H2B 0.82(2) . ?
O3 H3A 0.85(2) . ?
O3 H3B 0.83(3) . ?
C1 H1 0.950 . ?
C1 C2 1.382(5) . ?
C2 H2 0.950 . ?
C2 C3 1.385(4) . ?
C3 C4 1.391(4) . ?
C3 C6 1.464(4) . ?
C4 H4 0.950 . ?
C4 C5 1.383(4) . ?
C5 H5 0.950 . ?

loop_
_geom_hbond_atom_site_label_D
_geom_hbond_atom_site_label_H
_geom_hbond_atom_site_label_A
_geom_hbond_distance_DH
_geom_hbond_distance_HA
_geom_hbond_distance_DA
_geom_hbond_angle_DHA
_geom_hbond_site_symmetry_A
O1 H1A O3 0.84(2) 1.90(3) 2.748(3) 178(5) 2_756
O1 H1B N5 0.85(2) 1.97(3) 2.801(3) 167(3) 1_556
O2 H2A O3 0.84(3) 1.90(3) 2.734(3) 178(5) .
O2 H2B N4 0.82(2) 2.06(3) 2.873(4) 171(4) 1_546
O3 H3A N2 0.85(2) 1.96(2) 2.807(3) 175(4) 1_545
O3 H3B N3 0.83(3) 1.95(3) 2.771(3) 170(4) 2_765
